data_2206005
loop_
_publ_author_name
'Howie, R. Alan'
'Wardell, Solange M. S. V.'

_publ_section_title
;
 (Anthracen-9-ylmethyl)dimethylamine at 120 K
;
_journal_issue 6
_journal_name_full 'Acta Crystallographica Section E'
_journal_page_first o1686
_journal_page_last o1688
_journal_paper_doi 10.1107/S1600536805014200
_journal_volume 61
_journal_year 2005
_chemical_formula_iupac 'C17 H17 N'
_chemical_formula_moiety 'C17 H17 N'
_chemical_formula_sum 'C17 H17 N'
_chemical_formula_weight 235.32
_chemical_melting_point 349.0(10)
_chemical_name_systematic
;
(Anthracen-9-ylmethyl)dimethylamine
;
_space_group_IT_number 14
_symmetry_cell_setting monoclinic
_symmetry_space_group_name_Hall '-P 2ybc'
_symmetry_space_group_name_H-M 'P 1 21/c 1'
_atom_sites_solution_hydrogens geom
_atom_sites_solution_primary direct
_atom_sites_solution_secondary difmap
_cell_angle_alpha 90.00
_cell_angle_beta 112.4743(10)
_cell_angle_gamma 90.00
_cell_formula_units_Z 8
_cell_length_a 19.6924(4)
_cell_length_b 6.23830(10)
_cell_length_c 23.4415(7)
_cell_measurement_reflns_used 28370
_cell_measurement_temperature 120(2)
_cell_measurement_theta_max 27.48
_cell_measurement_theta_min 2.91
_cell_volume 2661.01(11)
_computing_cell_refinement 'DENZO (Otwinowski & Minor, 1997) and COLLECT'
_computing_data_collection 'COLLECT (Hooft, 1998)'
_computing_data_reduction 'DENZO and COLLECT'
_computing_molecular_graphics 'ORTEP-3 for Windows (Farrugia, 1997)'
_computing_publication_material 'SHELXL97 and PLATON (Spek, 2003)'
_computing_structure_refinement 'SHELXL97 (Sheldrick, 1997)'
_computing_structure_solution 'SHELXS97 (Sheldrick, 1997)'
_diffrn_ambient_temperature 120(2)
_diffrn_detector_area_resol_mean 9.091
_diffrn_measured_fraction_theta_full 0.990
_diffrn_measured_fraction_theta_max 0.996
_diffrn_measurement_device_type 'Enraf--Nonius KappaCCD area-detector'
_diffrn_measurement_method '\f and \w'
_diffrn_radiation_monochromator '10 cm confocal mirrors'
_diffrn_radiation_source 'Enraf--Nonius FR591 rotating anode'
_diffrn_radiation_type MoK\a
_diffrn_radiation_wavelength 0.71073
_diffrn_reflns_av_R_equivalents 0.0851
_diffrn_reflns_av_sigmaI/netI 0.0678
_diffrn_reflns_limit_h_max 25
_diffrn_reflns_limit_h_min -23
_diffrn_reflns_limit_k_max 8
_diffrn_reflns_limit_k_min -7
_diffrn_reflns_limit_l_max 30
_diffrn_reflns_limit_l_min -30
_diffrn_reflns_number 28370
_diffrn_reflns_theta_full 27.47
_diffrn_reflns_theta_max 27.47
_diffrn_reflns_theta_min 3.16
_diffrn_standards_decay_% 0
_diffrn_standards_number 0
_exptl_absorpt_coefficient_mu 0.068
_exptl_absorpt_correction_T_max 0.9947
_exptl_absorpt_correction_T_min 0.9363
_exptl_absorpt_correction_type multi-scan
_exptl_absorpt_process_details '(SORTAV; Blessing, 1995, 1997)'
_exptl_crystal_colour 'pale yellow'
_exptl_crystal_density_diffrn 1.175
_exptl_crystal_density_method 'not measured'
_exptl_crystal_description plate
_exptl_crystal_F_000 1008
_exptl_crystal_size_max 0.36
_exptl_crystal_size_mid 0.16
_exptl_crystal_size_min 0.08
_refine_diff_density_max 0.180
_refine_diff_density_min -0.217
_refine_ls_extinction_method none
_refine_ls_goodness_of_fit_ref 1.031
_refine_ls_hydrogen_treatment constr
_refine_ls_matrix_type full
_refine_ls_number_parameters 329
_refine_ls_number_reflns 6034
_refine_ls_number_restraints 0
_refine_ls_restrained_S_all 1.031
_refine_ls_R_factor_all 0.0977
_refine_ls_R_factor_gt 0.0554
_refine_ls_shift/su_max 0.000
_refine_ls_shift/su_mean 0.000
_refine_ls_structure_factor_coef Fsqd
_refine_ls_weighting_details 'w = 1/[\s^2^(Fo^2^)+(0.062P)^2^+0.4189P] where P = (Fo^2^+2Fc^2^)/3'
_refine_ls_weighting_scheme calc
_refine_ls_wR_factor_gt 0.1219
_refine_ls_wR_factor_ref 0.1400
_reflns_number_gt 3938
_reflns_number_total 6034
_reflns_threshold_expression I>2\s(I)
_cod_data_source_file lh6418.cif
_cod_data_source_block I
_cod_depositor_comments
;
The following automatic conversions were performed:

'_chemical_melting_point' value '348--350' was changed to '349.0(10)'
- the average value was taken and precision was estimated.

Automatic conversion script
Id: cif_fix_values 1646 2011-03-28 12:23:43Z adriana 

The following automatic conversions were performed:

'_chemical_melting_point' value '348--350' was changed to '349.0(10)'
- the average value was taken and precision was estimated.

Automatic conversion script
Id: cif_fix_values 1715 2011-07-08 13:25:40Z adriana 
;
_cod_original_sg_symbol_H-M 'P 21/c'
_cod_database_code 2206005
_cod_database_fobs_code 2206005

loop_
_symmetry_equiv_pos_as_xyz
'x, y, z'
'x, -y+1/2, z+1/2'
'-x, -y, -z'
'-x, y-1/2, -z-1/2'

loop_
_atom_site_label
_atom_site_fract_x
_atom_site_fract_y
_atom_site_fract_z
_atom_site_U_iso_or_equiv
_atom_site_adp_type
_atom_site_calc_flag
_atom_site_refinement_flags
_atom_site_occupancy
_atom_site_type_symbol
N1A 0.12180(8) 0.1488(2) 0.47531(7) 0.0333(4) Uani d . 1 N
C1A 0.04902(9) 0.3139(3) 0.37409(7) 0.0247(4) Uani d . 1 C
C2A 0.10193(9) 0.4194(3) 0.35690(7) 0.0257(4) Uani d . 1 C
C3A 0.17505(9) 0.3397(3) 0.37272(8) 0.0317(4) Uani d . 1 C
H3A 0.1896 0.2129 0.3968 0.038 Uiso calc R 1 H
C4A 0.22424(10) 0.4418(3) 0.35401(8) 0.0373(5) Uani d . 1 C
H4A 0.2722 0.3845 0.3647 0.045 Uiso calc R 1 H
C5A 0.20426(11) 0.6328(3) 0.31867(8) 0.0385(5) Uani d . 1 C
H5A 0.2388 0.7022 0.3056 0.046 Uiso calc R 1 H
C6A 0.13624(11) 0.7163(3) 0.30357(8) 0.0357(5) Uani d . 1 C
H6A 0.1239 0.8459 0.2806 0.043 Uiso calc R 1 H
C7A 0.08265(9) 0.6138(3) 0.32144(7) 0.0287(4) Uani d . 1 C
C8A 0.01177(10) 0.6966(3) 0.30452(8) 0.0312(4) Uani d . 1 C
H8A -0.0007 0.8254 0.2812 0.037 Uiso calc R 1 H
C9A -0.04113(9) 0.5958(3) 0.32082(8) 0.0290(4) Uani d . 1 C
C10A -0.11383(10) 0.6799(3) 0.30250(8) 0.0353(4) Uani d . 1 C
H10A -0.1258 0.8105 0.2800 0.042 Uiso calc R 1 H
C11A -0.16610(10) 0.5773(3) 0.31658(9) 0.0396(5) Uani d . 1 C
H11A -0.2144 0.6347 0.3033 0.048 Uiso calc R 1 H
C12A -0.14879(10) 0.3849(3) 0.35107(9) 0.0365(4) Uani d . 1 C
H12A -0.1856 0.3147 0.3611 0.044 Uiso calc R 1 H
C13A -0.08020(9) 0.2988(3) 0.37006(8) 0.0318(4) Uani d . 1 C
H13A -0.0700 0.1697 0.3933 0.038 Uiso calc R 1 H
C14A -0.02282(9) 0.3985(3) 0.35580(8) 0.0264(4) Uani d . 1 C
C15A 0.07100(9) 0.1096(3) 0.41135(8) 0.0277(4) Uani d . 1 C
H15A 0.0263 0.0377 0.4117 0.033 Uiso calc R 1 H
H15B 0.0947 0.0118 0.3912 0.033 Uiso calc R 1 H
C16A 0.08701(12) 0.2721(3) 0.50934(9) 0.0450(5) Uani d . 1 C
H16A 0.1228 0.3004 0.5511 0.067 Uiso calc R 1 H
H16B 0.0456 0.1906 0.5117 0.067 Uiso calc R 1 H
H16C 0.0691 0.4083 0.4881 0.067 Uiso calc R 1 H
C17A 0.14812(12) -0.0559(4) 0.50609(11) 0.0544(6) Uani d . 1 C
H17A 0.1718 -0.1371 0.4830 0.082 Uiso calc R 1 H
H17B 0.1065 -0.1382 0.5078 0.082 Uiso calc R 1 H
H17C 0.1837 -0.0298 0.5481 0.082 Uiso calc R 1 H
N1B 0.39723(8) 0.1841(2) 0.39976(7) 0.0277(3) Uani d . 1 N
C1B 0.48528(9) 0.3584(3) 0.36158(7) 0.0218(4) Uani d . 1 C
C2B 0.43857(9) 0.4833(2) 0.31150(7) 0.0215(3) Uani d . 1 C
C3B 0.36472(9) 0.4218(3) 0.27462(8) 0.0262(4) Uani d . 1 C
H3B 0.3450 0.2951 0.2848 0.031 Uiso calc R 1 H
C4B 0.32186(9) 0.5414(3) 0.22507(8) 0.0294(4) Uani d . 1 C
H4B 0.2733 0.4956 0.2010 0.035 Uiso calc R 1 H
C5B 0.34912(9) 0.7332(3) 0.20918(8) 0.0290(4) Uani d . 1 C
H5B 0.3189 0.8152 0.1746 0.035 Uiso calc R 1 H
C6B 0.41853(9) 0.7994(3) 0.24344(8) 0.0251(4) Uani d . 1 C
H6B 0.4363 0.9284 0.2326 0.030 Uiso calc R 1 H
C7B 0.46527(8) 0.6791(2) 0.29538(7) 0.0207(3) Uani d . 1 C
C8B 0.53689(9) 0.7461(3) 0.32991(7) 0.0244(4) Uani d . 1 C
H8B 0.5539 0.8777 0.3198 0.029 Uiso calc R 1 H
C9B 0.58410(9) 0.6246(3) 0.37888(7) 0.0238(4) Uani d . 1 C
C10B 0.65828(9) 0.6913(3) 0.41263(8) 0.0304(4) Uani d . 1 C
H10B 0.6751 0.8224 0.4020 0.036 Uiso calc R 1 H
C11B 0.70529(10) 0.5711(3) 0.45957(9) 0.0362(5) Uani d . 1 C
H11B 0.7543 0.6182 0.4816 0.043 Uiso calc R 1 H
C12B 0.68060(10) 0.3759(3) 0.47515(8) 0.0350(4) Uani d . 1 C
H12B 0.7137 0.2919 0.5078 0.042 Uiso calc R 1 H
C13B 0.61039(9) 0.3045(3) 0.44460(8) 0.0291(4) Uani d . 1 C
H13B 0.5956 0.1725 0.4565 0.035 Uiso calc R 1 H
C14B 0.55856(9) 0.4252(3) 0.39490(7) 0.0231(4) Uani d . 1 C
C15B 0.45519(9) 0.1515(3) 0.37601(8) 0.0261(4) Uani d . 1 C
H15C 0.4354 0.0637 0.3380 0.031 Uiso calc R 1 H
H15D 0.4959 0.0702 0.4069 0.031 Uiso calc R 1 H
C16B 0.42588(10) 0.2858(3) 0.46034(8) 0.0346(4) Uani d . 1 C
H16D 0.3858 0.3074 0.4748 0.052 Uiso calc R 1 H
H16E 0.4476 0.4247 0.4574 0.052 Uiso calc R 1 H
H16F 0.4635 0.1938 0.4896 0.052 Uiso calc R 1 H
C17B 0.36320(12) -0.0213(3) 0.40245(10) 0.0460(5) Uani d . 1 C
H17D 0.3232 0.0011 0.4170 0.069 Uiso calc R 1 H
H17E 0.4000 -0.1172 0.4310 0.069 Uiso calc R 1 H
H17F 0.3435 -0.0857 0.3612 0.069 Uiso calc R 1 H

loop_
_atom_site_aniso_label
_atom_site_aniso_U_11
_atom_site_aniso_U_22
_atom_site_aniso_U_33
_atom_site_aniso_U_12
_atom_site_aniso_U_13
_atom_site_aniso_U_23
N1A 0.0254(8) 0.0407(9) 0.0295(8) 0.0005(7) 0.0056(6) 0.0096(7)
C1A 0.0245(9) 0.0252(9) 0.0212(8) -0.0005(7) 0.0051(7) -0.0035(7)
C2A 0.0250(9) 0.0290(9) 0.0194(8) -0.0037(7) 0.0045(7) -0.0035(7)
C3A 0.0256(10) 0.0422(11) 0.0251(9) -0.0016(8) 0.0072(7) 0.0000(8)
C4A 0.0244(10) 0.0582(13) 0.0265(9) -0.0066(9) 0.0065(8) -0.0025(8)
C5A 0.0342(11) 0.0516(12) 0.0288(10) -0.0175(9) 0.0112(8) -0.0046(9)
C6A 0.0441(12) 0.0344(10) 0.0248(9) -0.0131(8) 0.0089(9) -0.0004(8)
C7A 0.0320(10) 0.0279(9) 0.0221(8) -0.0051(7) 0.0059(7) -0.0030(7)
C8A 0.0384(11) 0.0249(9) 0.0249(9) -0.0002(8) 0.0061(8) 0.0018(7)
C9A 0.0302(10) 0.0283(9) 0.0223(8) 0.0042(7) 0.0031(7) -0.0030(7)
C10A 0.0366(11) 0.0317(10) 0.0300(10) 0.0098(8) 0.0045(8) 0.0003(8)
C11A 0.0285(11) 0.0475(12) 0.0359(11) 0.0134(9) 0.0045(9) -0.0040(9)
C12A 0.0242(10) 0.0459(11) 0.0372(10) 0.0011(8) 0.0092(8) -0.0035(9)
C13A 0.0277(10) 0.0344(10) 0.0297(9) -0.0001(8) 0.0070(8) -0.0009(8)
C14A 0.0243(9) 0.0279(9) 0.0232(8) 0.0008(7) 0.0048(7) -0.0035(7)
C15A 0.0223(9) 0.0269(9) 0.0326(9) 0.0010(7) 0.0090(7) 0.0007(7)
C16A 0.0511(13) 0.0529(13) 0.0279(10) -0.0017(10) 0.0118(9) -0.0005(9)
C17A 0.0436(13) 0.0628(15) 0.0560(14) 0.0198(11) 0.0182(11) 0.0327(12)
N1B 0.0261(8) 0.0282(8) 0.0290(8) -0.0047(6) 0.0105(6) 0.0030(6)
C1B 0.0242(9) 0.0223(8) 0.0220(8) 0.0030(6) 0.0122(7) -0.0016(6)
C2B 0.0231(9) 0.0231(8) 0.0212(8) 0.0009(6) 0.0118(7) -0.0022(6)
C3B 0.0257(9) 0.0263(9) 0.0269(9) -0.0044(7) 0.0106(7) -0.0008(7)
C4B 0.0221(9) 0.0362(10) 0.0283(9) -0.0028(7) 0.0077(7) 0.0021(7)
C5B 0.0267(10) 0.0358(10) 0.0251(9) 0.0046(7) 0.0104(8) 0.0079(7)
C6B 0.0260(9) 0.0251(9) 0.0281(9) 0.0004(7) 0.0144(7) 0.0036(7)
C7B 0.0219(8) 0.0211(8) 0.0225(8) 0.0016(6) 0.0124(7) -0.0006(6)
C8B 0.0274(9) 0.0230(8) 0.0274(9) -0.0009(7) 0.0157(7) -0.0019(7)
C9B 0.0224(9) 0.0285(9) 0.0235(8) -0.0007(7) 0.0121(7) -0.0038(7)
C10B 0.0262(9) 0.0390(10) 0.0275(9) -0.0039(8) 0.0121(8) -0.0047(8)
C11B 0.0222(10) 0.0548(12) 0.0304(10) -0.0018(8) 0.0089(8) -0.0058(9)
C12B 0.0260(10) 0.0490(12) 0.0281(9) 0.0100(8) 0.0081(8) 0.0051(8)
C13B 0.0278(10) 0.0335(10) 0.0279(9) 0.0065(7) 0.0127(8) 0.0026(7)
C14B 0.0226(9) 0.0281(9) 0.0211(8) 0.0036(7) 0.0110(7) -0.0026(6)
C15B 0.0309(10) 0.0222(9) 0.0252(8) 0.0016(7) 0.0105(7) 0.0005(7)
C16B 0.0361(11) 0.0409(11) 0.0321(10) -0.0004(8) 0.0190(8) -0.0021(8)
C17B 0.0471(13) 0.0416(12) 0.0471(12) -0.0183(10) 0.0157(10) 0.0051(10)

loop_
_atom_type_symbol
_atom_type_description
_atom_type_scat_dispersion_real
_atom_type_scat_dispersion_imag
_atom_type_scat_source
C C 0.0033 0.0016 'International Tables Vol C Tables 4.2.6.8 and 6.1.1.4'
H H 0.0000 0.0000 'International Tables Vol C Tables 4.2.6.8 and 6.1.1.4'
N N 0.0061 0.0033 'International Tables Vol C Tables 4.2.6.8 and 6.1.1.4'

loop_
_geom_angle_atom_site_label_1
_geom_angle_atom_site_label_2
_geom_angle_atom_site_label_3
_geom_angle
C16A N1A C17A 110.12(16)
C16A N1A C15A 111.58(14)
C17A N1A C15A 109.45(16)
C14A C1A C2A 120.04(15)
C14A C1A C15A 121.46(15)
C2A C1A C15A 118.50(15)
C1A C2A C3A 122.84(16)
C1A C2A C7A 119.79(15)
C3A C2A C7A 117.37(16)
C4A C3A C2A 121.49(18)
C4A C3A H3A 119.3
C2A C3A H3A 119.3
C3A C4A C5A 120.49(18)
C3A C4A H4A 119.8
C5A C4A H4A 119.8
C6A C5A C4A 120.16(18)
C6A C5A H5A 119.9
C4A C5A H5A 119.9
C5A C6A C7A 121.36(18)
C5A C6A H6A 119.3
C7A C6A H6A 119.3
C8A C7A C6A 121.49(17)
C8A C7A C2A 119.38(16)
C6A C7A C2A 119.12(16)
C9A C8A C7A 121.85(16)
C9A C8A H8A 119.1
C7A C8A H8A 119.1
C8A C9A C10A 121.44(17)
C8A C9A C14A 119.38(16)
C10A C9A C14A 119.16(17)
C11A C10A C9A 121.36(17)
C11A C10A H10A 119.3
C9A C10A H10A 119.3
C10A C11A C12A 120.03(17)
C10A C11A H11A 120.0
C12A C11A H11A 120.0
C13A C12A C11A 120.95(19)
C13A C12A H12A 119.5
C11A C12A H12A 119.5
C12A C13A C14A 121.59(18)
C12A C13A H13A 119.2
C14A C13A H13A 119.2
C1A C14A C13A 123.56(16)
C1A C14A C9A 119.53(16)
C13A C14A C9A 116.91(15)
N1A C15A C1A 112.44(14)
N1A C15A H15A 109.1
C1A C15A H15A 109.1
N1A C15A H15B 109.1
C1A C15A H15B 109.1
H15A C15A H15B 107.8
N1A C16A H16A 109.5
N1A C16A H16B 109.5
H16A C16A H16B 109.5
N1A C16A H16C 109.5
H16A C16A H16C 109.5
H16B C16A H16C 109.5
N1A C17A H17A 109.5
N1A C17A H17B 109.5
H17A C17A H17B 109.5
N1A C17A H17C 109.5
H17A C17A H17C 109.5
H17B C17A H17C 109.5
C16B N1B C17B 110.70(15)
C16B N1B C15B 111.32(13)
C17B N1B C15B 109.43(14)
C14B C1B C2B 119.84(14)
C14B C1B C15B 122.14(14)
C2B C1B C15B 117.98(14)
C1B C2B C3B 122.79(15)
C1B C2B C7B 119.91(14)
C3B C2B C7B 117.29(14)
C4B C3B C2B 121.46(16)
C4B C3B H3B 119.3
C2B C3B H3B 119.3
C3B C4B C5B 120.73(16)
C3B C4B H4B 119.6
C5B C4B H4B 119.6
C6B C5B C4B 119.85(15)
C6B C5B H5B 120.1
C4B C5B H5B 120.1
C5B C6B C7B 121.30(15)
C5B C6B H6B 119.4
C7B C6B H6B 119.4
C8B C7B C6B 121.10(14)
C8B C7B C2B 119.52(14)
C6B C7B C2B 119.36(14)
C9B C8B C7B 121.55(15)
C9B C8B H8B 119.2
C7B C8B H8B 119.2
C8B C9B C10B 121.05(15)
C8B C9B C14B 119.59(15)
C10B C9B C14B 119.34(15)
C11B C10B C9B 121.44(17)
C11B C10B H10B 119.3
C9B C10B H10B 119.3
C10B C11B C12B 119.35(17)
C10B C11B H11B 120.3
C12B C11B H11B 120.3
C13B C12B C11B 121.73(17)
C13B C12B H12B 119.1
C11B C12B H12B 119.1
C12B C13B C14B 121.21(17)
C12B C13B H13B 119.4
C14B C13B H13B 119.4
C1B C14B C13B 123.54(15)
C1B C14B C9B 119.53(14)
C13B C14B C9B 116.92(15)
N1B C15B C1B 113.32(13)
N1B C15B H15C 108.9
C1B C15B H15C 108.9
N1B C15B H15D 108.9
C1B C15B H15D 108.9
H15C C15B H15D 107.7
N1B C16B H16D 109.5
N1B C16B H16E 109.5
H16D C16B H16E 109.5
N1B C16B H16F 109.5
H16D C16B H16F 109.5
H16E C16B H16F 109.5
N1B C17B H17D 109.5
N1B C17B H17E 109.5
H17D C17B H17E 109.5
N1B C17B H17F 109.5
H17D C17B H17F 109.5
H17E C17B H17F 109.5

loop_
_geom_bond_atom_site_label_1
_geom_bond_atom_site_label_2
_geom_bond_distance
N1A C16A 1.454(3)
N1A C17A 1.461(2)
N1A C15A 1.470(2)
C1A C14A 1.414(2)
C1A C2A 1.415(2)
C1A C15A 1.512(2)
C2A C3A 1.432(2)
C2A C7A 1.437(2)
C3A C4A 1.364(3)
C3A H3A 0.9500
C4A C5A 1.418(3)
C4A H4A 0.9500
C5A C6A 1.352(3)
C5A H5A 0.9500
C6A C7A 1.427(2)
C6A H6A 0.9500
C7A C8A 1.396(2)
C8A C9A 1.390(3)
C8A H8A 0.9500
C9A C10A 1.428(2)
C9A C14A 1.446(2)
C10A C11A 1.356(3)
C10A H10A 0.9500
C11A C12A 1.414(3)
C11A H11A 0.9500
C12A C13A 1.361(2)
C12A H12A 0.9500
C13A C14A 1.436(2)
C13A H13A 0.9500
C15A H15A 0.9900
C15A H15B 0.9900
C16A H16A 0.9800
C16A H16B 0.9800
C16A H16C 0.9800
C17A H17A 0.9800
C17A H17B 0.9800
C17A H17C 0.9800
N1B C16B 1.458(2)
N1B C17B 1.458(2)
N1B C15B 1.463(2)
C1B C14B 1.416(2)
C1B C2B 1.416(2)
C1B C15B 1.512(2)
C2B C3B 1.431(2)
C2B C7B 1.436(2)
C3B C4B 1.367(2)
C3B H3B 0.9500
C4B C5B 1.418(2)
C4B H4B 0.9500
C5B C6B 1.358(2)
C5B H5B 0.9500
C6B C7B 1.427(2)
C6B H6B 0.9500
C7B C8B 1.395(2)
C8B C9B 1.393(2)
C8B H8B 0.9500
C9B C10B 1.432(2)
C9B C14B 1.444(2)
C10B C11B 1.361(3)
C10B H10B 0.9500
C11B C12B 1.410(3)
C11B H11B 0.9500
C12B C13B 1.366(2)
C12B H12B 0.9500
C13B C14B 1.434(2)
C13B H13B 0.9500
C15B H15C 0.9900
C15B H15D 0.9900
C16B H16D 0.9800
C16B H16E 0.9800
C16B H16F 0.9800
C17B H17D 0.9800
C17B H17E 0.9800
C17B H17F 0.9800

loop_
_geom_torsion_atom_site_label_1
_geom_torsion_atom_site_label_2
_geom_torsion_atom_site_label_3
_geom_torsion_atom_site_label_4
_geom_torsion
_geom_torsion_publ_flag
C2A C1A C15A N1A 71.54(19) y
C2B C1B C15B N1B -68.23(19) y
C14A C1A C15A N1A -109.24(17) y
C14B C1B C15B N1B 114.10(16) y
C1A C15A N1A C16A 65.22(19) y
C1B C15B N1B C16B -66.82(18) y
C1A C15A N1A C17A -172.65(15) y
C1B C15B N1B C17B 170.50(14) y

loop_
_cod_related_entry_id
_cod_related_entry_database
_cod_related_entry_code
1 ChemSpider 1726190
